data_4076370
loop_
_publ_author_name
'Kameo, Hajime'
'Ishii, Sho'
'Nakazawa, Hiroshi'

_publ_section_title
;
 Synthesis and Reactivity of Rhodium Complexes Bearing
 [E(o-C6H4PPh2)3]-Type Tetradentate Ligands (E = Si, Ge, and Sn)
;
_journal_issue 6
_journal_name_full Organometallics
_journal_page_first 2212
_journal_paper_doi 10.1021/om2011276
_journal_volume 31
_journal_year 2012
_chemical_formula_moiety 'C54 H42 Cl P3 Sn'
_chemical_formula_sum 'C54 H42 Cl P3 Sn'
_chemical_formula_weight 937.93
_space_group_IT_number 14
_symmetry_cell_setting monoclinic
_symmetry_Int_Tables_number 14
_symmetry_space_group_name_Hall '-P 2yn'
_symmetry_space_group_name_H-M 'P 1 21/n 1'
_cell_angle_alpha 90.00
_cell_angle_beta 90.936(3)
_cell_angle_gamma 90.00
_cell_formula_units_Z 4
_cell_length_a 12.8010(6)
_cell_length_b 24.4370(12)
_cell_length_c 14.0419(7)
_cell_measurement_reflns_used 11332
_cell_measurement_temperature 200(2)
_cell_measurement_theta_max 27.4835
_cell_measurement_theta_min 4.0511
_cell_volume 4392.0(4)
_computing_cell_refinement CrystalClear
_computing_data_collection 'CrystalClear (Rigaku, 2001)'
_computing_molecular_graphics 'Ortep-3 for Windows (Farrugia, 1997)'
_computing_publication_material SHELXL97
_computing_structure_refinement 'SHELXL-97 (Sheldrick, 1997)'
_computing_structure_solution 'SIR97 (Altomare <i>et al.</i>,  1999)'
_diffrn_ambient_temperature 200(2)
_diffrn_detector_area_resol_mean 7.32
_diffrn_measured_fraction_theta_full 0.980
_diffrn_measured_fraction_theta_max 0.980
_diffrn_measurement_details
;
scan:
    Number of images: 600
               Slice: -80.0000 - 100.000
         Image width: 0.3000
            Exp time: 5.0000
       Rotation axis: Phi
               Omega: 0.0000
                 Chi: 0.0000
                 Phi: 0.0000
                 XTD: 55.2103
              2theta: 24.7922
scan:
    Number of images: 200
               Slice: -15.0000 - 45.0000
         Image width: 0.3000
            Exp time: 5.0000
       Rotation axis: Omega
               Omega: 0.0000
                 Chi: 90.0000
                 Phi: 0.0000
                 XTD: 55.2103
              2theta: 24.7922
scan:
    Number of images: 200
               Slice: -15.0000 - 45.0000
         Image width: 0.3000
            Exp time: 5.0000
       Rotation axis: Omega
               Omega: 0.0000
                 Chi: 90.0000
                 Phi: 90.0000
                 XTD: 55.2103
              2theta: 24.7922
scan:
    Number of images: 200
               Slice: -15.0000 - 45.0000
         Image width: 0.3000
            Exp time: 5.0000
       Rotation axis: Omega
               Omega: 0.0000
                 Chi: 90.0000
                 Phi: 180.0000
                 XTD: 55.2103
              2theta: 24.7922
scan:
    Number of images: 200
               Slice: -15.0000 - 45.0000
         Image width: 0.3000
            Exp time: 5.0000
       Rotation axis: Omega
               Omega: 0.0000
                 Chi: 90.0000
                 Phi: 270.0000
                 XTD: 55.2103
              2theta: 24.7922

;
_diffrn_measurement_device 'Mercury CCD (2x2 bin mode)'
_diffrn_measurement_device_details 'AFC7: Eulerian 3-circle'
_diffrn_measurement_device_type 'Rigaku/MSC Mercury CCD'
_diffrn_measurement_method '\w or \f'
_diffrn_radiation_detector CCD
_diffrn_radiation_monochromator 'Graphite Monochromator'
_diffrn_radiation_source 'Rotating Anode'
_diffrn_radiation_type MoK\a
_diffrn_radiation_wavelength 0.71070
_diffrn_reflns_av_R_equivalents 0.0703
_diffrn_reflns_av_sigmaI/netI 0.0549
_diffrn_reflns_limit_h_max 16
_diffrn_reflns_limit_h_min -16
_diffrn_reflns_limit_k_max 22
_diffrn_reflns_limit_k_min -31
_diffrn_reflns_limit_l_max 18
_diffrn_reflns_limit_l_min -17
_diffrn_reflns_number 33682
_diffrn_reflns_reduction_process 'Lp corrections applied'
_diffrn_reflns_theta_full 27.48
_diffrn_reflns_theta_max 27.48
_diffrn_reflns_theta_min 4.05
_diffrn_source_current 250.0000
_diffrn_source_power 12.5000
_diffrn_source_voltage 50.0000
_exptl_absorpt_coefficient_mu 0.789
_exptl_absorpt_correction_T_max 0.8908
_exptl_absorpt_correction_T_min 0.7977
_exptl_absorpt_correction_type multi-scan
_exptl_absorpt_process_details '(Jacobson, 1998)'
_exptl_crystal_colour Colorless
_exptl_crystal_density_diffrn 1.418
_exptl_crystal_density_method 'not measured'
_exptl_crystal_description Prism
_exptl_crystal_F_000 1912
_exptl_crystal_preparation 'mounted on the CryoLoop with Palaton oil and placed in N2 stream at 200(2) K'
_exptl_crystal_size_max 0.30
_exptl_crystal_size_mid 0.20
_exptl_crystal_size_min 0.15
_refine_diff_density_max 0.914
_refine_diff_density_min -0.656
_refine_diff_density_rms 0.096
_refine_ls_extinction_method none
_refine_ls_goodness_of_fit_ref 1.194
_refine_ls_hydrogen_treatment constr
_refine_ls_matrix_type full
_refine_ls_number_parameters 532
_refine_ls_number_reflns 9881
_refine_ls_number_restraints 0
_refine_ls_restrained_S_all 1.194
_refine_ls_R_factor_all 0.0579
_refine_ls_R_factor_gt 0.0526
_refine_ls_shift/su_max 0.000
_refine_ls_shift/su_mean 0.000
_refine_ls_structure_factor_coef Fsqd
_refine_ls_weighting_details 'calc w=1/[\s^2^(Fo^2^)+(0.0479P)^2^+5.3365P] where P=(Fo^2^+2Fc^2^)/3'
_refine_ls_weighting_scheme calc
_refine_ls_wR_factor_gt 0.1224
_refine_ls_wR_factor_ref 0.1251
_reflns_number_gt 9298
_reflns_number_total 9881
_reflns_threshold_expression >2sigma(I)
_cod_data_source_file om2011276_si_002.cif
_cod_data_source_block SnCl
_cod_depositor_comments
;
The following automatic conversions were performed:

'_exptl_absorpt_correction_type' value 'Multi-scan' changed to
'multi-scan' according to
/home/saulius/struct/CIF-dictionaries/cif_core.dic dictionary named
'cif_core.dic' version 2.4.1 from 2010-06-29.

Automatic conversion script
Id: cif_fix_values 1715 2011-07-08 13:25:40Z adriana 
;
_cod_original_sg_symbol_H-M P21/n
_cod_database_code 4076370

loop_
_symmetry_equiv_pos_as_xyz
'x, y, z'
'-x+1/2, y+1/2, -z+1/2'
'-x, -y, -z'
'x-1/2, -y-1/2, z-1/2'

loop_
_atom_site_label
_atom_site_type_symbol
_atom_site_fract_x
_atom_site_fract_y
_atom_site_fract_z
_atom_site_U_iso_or_equiv
_atom_site_adp_type
_atom_site_occupancy
_atom_site_symmetry_multiplicity
_atom_site_calc_flag
_atom_site_refinement_flags
Sn1 Sn 0.173519(16) 0.201012(8) 0.103168(14) 0.01979(8) Uani 1 1 d .
Cl1 Cl 0.01015(7) 0.19443(3) 0.01905(6) 0.03177(19) Uani 1 1 d .
P1 P 0.12068(8) 0.33067(3) 0.02530(6) 0.0303(2) Uani 1 1 d .
P2 P 0.42614(6) 0.21997(3) 0.13438(6) 0.02303(17) Uani 1 1 d .
P3 P 0.28949(7) 0.07119(3) 0.10097(6) 0.02354(17) Uani 1 1 d .
C1 C 0.1713(2) 0.27366(12) 0.1892(2) 0.0212(6) Uani 1 1 d .
C2 C 0.2006(3) 0.26722(14) 0.2852(2) 0.0261(7) Uani 1 1 d .
H2A H 0.2103 0.2315 0.3104 0.031 Uiso 1 1 calc R
C3 C 0.2158(3) 0.31226(15) 0.3440(3) 0.0323(7) Uani 1 1 d .
H3A H 0.2360 0.3074 0.4088 0.039 Uiso 1 1 calc R
C4 C 0.2014(3) 0.36379(15) 0.3075(3) 0.0366(8) Uani 1 1 d .
H4A H 0.2128 0.3948 0.3473 0.044 Uiso 1 1 calc R
C5 C 0.1706(3) 0.37121(14) 0.2139(3) 0.0367(8) Uani 1 1 d .
H5A H 0.1595 0.4072 0.1904 0.044 Uiso 1 1 calc R
C6 C 0.1554(3) 0.32633(13) 0.1528(2) 0.0251(6) Uani 1 1 d .
C7 C -0.0211(3) 0.34432(13) 0.0246(3) 0.0322(8) Uani 1 1 d .
C8 C -0.0704(4) 0.34340(16) -0.0656(3) 0.0445(10) Uani 1 1 d .
H8A H -0.0309 0.3371 -0.1212 0.053 Uiso 1 1 calc R
C9 C -0.1781(4) 0.35182(17) -0.0725(4) 0.0539(14) Uani 1 1 d .
H9A H -0.2114 0.3520 -0.1334 0.065 Uiso 1 1 calc R
C10 C -0.2365(4) 0.35986(17) 0.0074(4) 0.0530(13) Uani 1 1 d .
H10A H -0.3099 0.3649 0.0018 0.064 Uiso 1 1 calc R
C11 C -0.1882(3) 0.36059(17) 0.0955(4) 0.0482(11) Uani 1 1 d .
H11A H -0.2284 0.3664 0.1508 0.058 Uiso 1 1 calc R
C12 C -0.0803(3) 0.35292(15) 0.1041(3) 0.0359(8) Uani 1 1 d .
H12A H -0.0476 0.3537 0.1653 0.043 Uiso 1 1 calc R
C13 C 0.1707(3) 0.39730(14) -0.0138(2) 0.0317(7) Uani 1 1 d .
C14 C 0.1342(3) 0.44782(14) 0.0200(3) 0.0346(8) Uani 1 1 d .
H14A H 0.0785 0.4487 0.0639 0.042 Uiso 1 1 calc R
C15 C 0.1789(3) 0.49649(15) -0.0102(3) 0.0401(9) Uani 1 1 d .
H15A H 0.1560 0.5304 0.0151 0.048 Uiso 1 1 calc R
C16 C 0.2567(3) 0.49535(18) -0.0770(3) 0.0467(10) Uani 1 1 d .
H16A H 0.2879 0.5286 -0.0972 0.056 Uiso 1 1 calc R
C17 C 0.2895(4) 0.4460(2) -0.1148(3) 0.0498(11) Uani 1 1 d .
H17A H 0.3412 0.4456 -0.1626 0.060 Uiso 1 1 calc R
C18 C 0.2469(3) 0.39708(18) -0.0828(3) 0.0418(9) Uani 1 1 d .
H18A H 0.2702 0.3633 -0.1083 0.050 Uiso 1 1 calc R
C19 C 0.2809(2) 0.20672(11) -0.0110(2) 0.0196(6) Uani 1 1 d .
C20 C 0.2452(3) 0.20477(13) -0.1050(2) 0.0276(7) Uani 1 1 d .
H20A H 0.1728 0.2000 -0.1187 0.033 Uiso 1 1 calc R
C21 C 0.3158(3) 0.20988(16) -0.1793(3) 0.0357(8) Uani 1 1 d .
H21A H 0.2913 0.2085 -0.2435 0.043 Uiso 1 1 calc R
C22 C 0.4212(3) 0.21692(17) -0.1597(3) 0.0380(8) Uani 1 1 d .
H22A H 0.4692 0.2196 -0.2104 0.046 Uiso 1 1 calc R
C23 C 0.4569(3) 0.22000(16) -0.0663(3) 0.0327(7) Uani 1 1 d .
H23A H 0.5292 0.2252 -0.0531 0.039 Uiso 1 1 calc R
C24 C 0.3869(3) 0.21552(13) 0.0085(2) 0.0229(6) Uani 1 1 d .
C25 C 0.4439(2) 0.29340(13) 0.1545(2) 0.0229(6) Uani 1 1 d .
C26 C 0.4272(3) 0.33356(14) 0.0854(3) 0.0339(8) Uani 1 1 d .
H26A H 0.4063 0.3233 0.0227 0.041 Uiso 1 1 calc R
C27 C 0.4407(4) 0.38837(16) 0.1076(3) 0.0437(10) Uani 1 1 d .
H27A H 0.4287 0.4154 0.0600 0.052 Uiso 1 1 calc R
C28 C 0.4715(3) 0.40405(15) 0.1977(3) 0.0385(9) Uani 1 1 d .
H28A H 0.4811 0.4417 0.2122 0.046 Uiso 1 1 calc R
C29 C 0.4884(3) 0.36474(15) 0.2672(3) 0.0388(9) Uani 1 1 d .
H29A H 0.5103 0.3754 0.3295 0.047 Uiso 1 1 calc R
C30 C 0.4732(3) 0.30992(14) 0.2460(3) 0.0326(8) Uani 1 1 d .
H30A H 0.4830 0.2832 0.2945 0.039 Uiso 1 1 calc R
C31 C 0.5615(3) 0.19608(13) 0.1339(2) 0.0263(7) Uani 1 1 d .
C32 C 0.6471(3) 0.23027(14) 0.1179(3) 0.0310(7) Uani 1 1 d .
H32A H 0.6362 0.2683 0.1083 0.037 Uiso 1 1 calc R
C33 C 0.7474(3) 0.20937(15) 0.1157(3) 0.0349(8) Uani 1 1 d .
H33A H 0.8048 0.2330 0.1046 0.042 Uiso 1 1 calc R
C34 C 0.7640(3) 0.15432(16) 0.1296(3) 0.0412(9) Uani 1 1 d .
H34A H 0.8330 0.1401 0.1292 0.049 Uiso 1 1 calc R
C35 C 0.6806(4) 0.11983(17) 0.1442(4) 0.0534(12) Uani 1 1 d .
H35A H 0.6920 0.0817 0.1527 0.064 Uiso 1 1 calc R
C36 C 0.5801(3) 0.14080(15) 0.1464(3) 0.0423(9) Uani 1 1 d .
H36A H 0.5231 0.1168 0.1566 0.051 Uiso 1 1 calc R
C37 C 0.1478(2) 0.13394(12) 0.1997(2) 0.0225(6) Uani 1 1 d .
C38 C 0.0725(3) 0.14368(14) 0.2689(2) 0.0288(7) Uani 1 1 d .
H38A H 0.0351 0.1773 0.2683 0.035 Uiso 1 1 calc R
C39 C 0.0515(3) 0.10493(15) 0.3382(2) 0.0328(8) Uani 1 1 d .
H39A H 0.0005 0.1122 0.3850 0.039 Uiso 1 1 calc R
C40 C 0.1049(3) 0.05574(15) 0.3393(2) 0.0331(8) Uani 1 1 d .
H40A H 0.0917 0.0295 0.3876 0.040 Uiso 1 1 calc R
C41 C 0.1773(3) 0.04473(14) 0.2703(2) 0.0310(7) Uani 1 1 d .
H41A H 0.2129 0.0106 0.2710 0.037 Uiso 1 1 calc R
C42 C 0.1995(3) 0.08317(12) 0.1988(2) 0.0237(6) Uani 1 1 d .
C43 C 0.3834(3) 0.02180(14) 0.1495(3) 0.0296(7) Uani 1 1 d .
C44 C 0.4317(3) 0.03150(19) 0.2379(3) 0.0435(10) Uani 1 1 d .
H44A H 0.4066 0.0598 0.2777 0.052 Uiso 1 1 calc R
C45 C 0.5157(4) 0.0002(3) 0.2675(4) 0.0638(16) Uani 1 1 d .
H45A H 0.5475 0.0070 0.3280 0.077 Uiso 1 1 calc R
C46 C 0.5540(4) -0.0407(3) 0.2110(5) 0.075(2) Uani 1 1 d .
H46A H 0.6125 -0.0617 0.2319 0.090 Uiso 1 1 calc R
C47 C 0.5072(4) -0.0513(2) 0.1239(4) 0.0579(13) Uani 1 1 d .
H47A H 0.5330 -0.0798 0.0848 0.069 Uiso 1 1 calc R
C48 C 0.4219(3) -0.02015(16) 0.0930(3) 0.0394(9) Uani 1 1 d .
H48A H 0.3899 -0.0276 0.0329 0.047 Uiso 1 1 calc R
C49 C 0.2094(3) 0.02969(13) 0.0195(2) 0.0250(6) Uani 1 1 d .
C50 C 0.1551(3) -0.01727(14) 0.0463(3) 0.0335(8) Uani 1 1 d .
H50A H 0.1587 -0.0295 0.1105 0.040 Uiso 1 1 calc R
C51 C 0.0959(3) -0.04624(17) -0.0203(3) 0.0420(9) Uani 1 1 d .
H51A H 0.0586 -0.0779 -0.0012 0.050 Uiso 1 1 calc R
C52 C 0.0909(3) -0.02927(18) -0.1140(3) 0.0452(10) Uani 1 1 d .
H52A H 0.0506 -0.0493 -0.1595 0.054 Uiso 1 1 calc R
C53 C 0.1446(4) 0.01679(18) -0.1411(3) 0.0446(10) Uani 1 1 d .
H53A H 0.1412 0.0284 -0.2057 0.054 Uiso 1 1 calc R
C54 C 0.2040(3) 0.04675(15) -0.0752(3) 0.0342(8) Uani 1 1 d .
H54A H 0.2405 0.0786 -0.0948 0.041 Uiso 1 1 calc R

loop_
_atom_site_aniso_label
_atom_site_aniso_U_11
_atom_site_aniso_U_22
_atom_site_aniso_U_33
_atom_site_aniso_U_23
_atom_site_aniso_U_13
_atom_site_aniso_U_12
Sn1 0.02045(12) 0.01930(12) 0.01971(12) -0.00071(7) 0.00285(8) -0.00042(7)
Cl1 0.0211(4) 0.0373(4) 0.0367(4) 0.0009(3) -0.0040(3) -0.0035(3)
P1 0.0433(5) 0.0221(4) 0.0254(4) -0.0001(3) -0.0031(4) 0.0057(4)
P2 0.0186(4) 0.0261(4) 0.0243(4) -0.0030(3) -0.0007(3) -0.0004(3)
P3 0.0271(4) 0.0197(4) 0.0238(4) 0.0023(3) 0.0006(3) -0.0003(3)
C1 0.0184(14) 0.0243(15) 0.0208(14) -0.0022(11) 0.0022(11) 0.0004(11)
C2 0.0246(16) 0.0294(16) 0.0244(15) -0.0003(12) 0.0001(12) 0.0032(13)
C3 0.0311(19) 0.0417(19) 0.0240(16) -0.0053(14) -0.0038(14) 0.0017(15)
C4 0.039(2) 0.0314(18) 0.040(2) -0.0161(15) -0.0047(16) 0.0017(15)
C5 0.048(2) 0.0233(16) 0.038(2) -0.0053(14) -0.0060(17) 0.0064(15)
C6 0.0260(16) 0.0249(15) 0.0242(15) -0.0010(12) -0.0006(12) 0.0025(12)
C7 0.042(2) 0.0179(14) 0.0364(19) 0.0051(13) -0.0149(16) -0.0056(13)
C8 0.060(3) 0.0341(19) 0.038(2) 0.0006(15) -0.020(2) -0.0029(18)
C9 0.063(3) 0.034(2) 0.063(3) 0.0086(19) -0.043(3) -0.0120(19)
C10 0.043(3) 0.036(2) 0.079(3) 0.024(2) -0.023(2) -0.0110(18)
C11 0.039(2) 0.041(2) 0.065(3) 0.025(2) -0.006(2) -0.0031(18)
C12 0.039(2) 0.0318(18) 0.0364(19) 0.0103(14) -0.0086(16) 0.0002(15)
C13 0.037(2) 0.0292(17) 0.0285(17) 0.0040(13) -0.0037(14) 0.0053(14)
C14 0.043(2) 0.0272(17) 0.0338(18) 0.0031(14) 0.0052(16) 0.0034(15)
C15 0.050(2) 0.0261(17) 0.044(2) 0.0056(15) -0.0057(18) -0.0040(16)
C16 0.037(2) 0.048(2) 0.055(3) 0.023(2) -0.0044(19) -0.0069(18)
C17 0.036(2) 0.070(3) 0.044(2) 0.025(2) 0.0084(18) 0.009(2)
C18 0.044(2) 0.047(2) 0.035(2) 0.0129(16) 0.0048(17) 0.0162(18)
C19 0.0213(15) 0.0179(13) 0.0197(14) -0.0016(10) 0.0033(11) 0.0009(11)
C20 0.0270(17) 0.0338(17) 0.0221(16) -0.0016(12) -0.0002(13) -0.0007(13)
C21 0.044(2) 0.042(2) 0.0212(16) -0.0043(14) 0.0014(15) -0.0027(16)
C22 0.041(2) 0.048(2) 0.0251(17) -0.0044(15) 0.0160(15) -0.0084(17)
C23 0.0260(18) 0.0421(19) 0.0301(17) -0.0061(15) 0.0082(14) -0.0057(15)
C24 0.0233(16) 0.0221(14) 0.0235(15) -0.0054(11) 0.0020(12) -0.0006(12)
C25 0.0176(15) 0.0274(15) 0.0239(15) -0.0037(11) 0.0022(12) 0.0013(11)
C26 0.045(2) 0.0319(18) 0.0249(16) -0.0029(13) -0.0076(15) -0.0005(15)
C27 0.059(3) 0.0294(18) 0.042(2) 0.0052(15) -0.013(2) -0.0009(17)
C28 0.039(2) 0.0273(17) 0.048(2) -0.0047(15) -0.0103(17) -0.0012(15)
C29 0.048(2) 0.0341(19) 0.0341(19) -0.0117(15) -0.0107(17) 0.0008(16)
C30 0.039(2) 0.0304(17) 0.0286(17) 0.0003(13) -0.0066(15) -0.0008(15)
C31 0.0201(16) 0.0293(16) 0.0294(17) -0.0037(12) -0.0007(13) 0.0004(12)
C32 0.0235(17) 0.0270(16) 0.043(2) -0.0036(14) 0.0033(14) -0.0020(13)
C33 0.0224(17) 0.0380(19) 0.044(2) -0.0088(15) 0.0045(15) -0.0029(14)
C34 0.0267(19) 0.040(2) 0.057(2) -0.0069(18) -0.0023(17) 0.0104(16)
C35 0.042(2) 0.0282(19) 0.090(4) 0.008(2) -0.001(2) 0.0088(17)
C36 0.030(2) 0.0278(18) 0.069(3) 0.0067(17) 0.0036(19) -0.0010(15)
C37 0.0215(15) 0.0221(14) 0.0240(15) 0.0003(11) -0.0001(12) -0.0056(12)
C38 0.0262(17) 0.0332(17) 0.0273(16) -0.0030(13) 0.0042(13) -0.0030(13)
C39 0.0310(18) 0.042(2) 0.0254(16) -0.0033(14) 0.0059(14) -0.0138(15)
C40 0.037(2) 0.0370(18) 0.0257(16) 0.0059(13) 0.0012(14) -0.0135(15)
C41 0.038(2) 0.0260(16) 0.0293(17) 0.0046(13) -0.0033(15) -0.0060(14)
C42 0.0253(16) 0.0221(14) 0.0235(15) -0.0012(11) -0.0021(12) -0.0036(12)
C43 0.0229(16) 0.0286(16) 0.0373(18) 0.0136(14) -0.0014(14) -0.0030(13)
C44 0.033(2) 0.056(2) 0.042(2) 0.0151(18) -0.0066(17) -0.0093(18)
C45 0.031(2) 0.103(4) 0.057(3) 0.044(3) -0.007(2) -0.007(3)
C46 0.029(2) 0.103(4) 0.093(4) 0.067(4) 0.009(3) 0.018(3)
C47 0.041(3) 0.057(3) 0.077(3) 0.028(2) 0.022(2) 0.021(2)
C48 0.032(2) 0.0352(19) 0.051(2) 0.0130(17) 0.0085(17) 0.0049(15)
C49 0.0262(16) 0.0222(14) 0.0267(15) -0.0061(12) -0.0001(13) 0.0065(12)
C50 0.0330(19) 0.0289(17) 0.0386(19) -0.0078(14) 0.0015(15) 0.0022(14)
C51 0.035(2) 0.039(2) 0.053(2) -0.0187(17) 0.0010(18) -0.0017(16)
C52 0.031(2) 0.050(2) 0.053(2) -0.0265(19) -0.0107(18) 0.0125(18)
C53 0.048(2) 0.052(2) 0.033(2) -0.0109(17) -0.0102(18) 0.020(2)
C54 0.039(2) 0.0337(18) 0.0295(18) -0.0010(14) -0.0007(15) 0.0084(15)

loop_
_atom_type_symbol
_atom_type_description
_atom_type_scat_dispersion_real
_atom_type_scat_dispersion_imag
_atom_type_scat_source
C C 0.0033 0.0016 'International Tables Vol C Tables 4.2.6.8 and 6.1.1.4'
H H 0.0000 0.0000 'International Tables Vol C Tables 4.2.6.8 and 6.1.1.4'
P P 0.1023 0.0942 'International Tables Vol C Tables 4.2.6.8 and 6.1.1.4'
Sn Sn -0.6537 1.4246 'International Tables Vol C Tables 4.2.6.8 and 6.1.1.4'
Cl Cl 0.1484 0.1585 'International Tables Vol C Tables 4.2.6.8 and 6.1.1.4'

loop_
_geom_angle_atom_site_label_1
_geom_angle_atom_site_label_2
_geom_angle_atom_site_label_3
_geom_angle
C19 Sn1 C1 112.55(11)
C19 Sn1 C37 128.99(12)
C1 Sn1 C37 105.73(12)
C19 Sn1 Cl1 101.66(8)
C1 Sn1 Cl1 108.30(8)
C37 Sn1 Cl1 96.79(8)
C13 P1 C6 105.20(15)
C13 P1 C7 100.72(16)
C6 P1 C7 103.74(16)
C31 P2 C25 101.42(15)
C31 P2 C24 102.87(15)
C25 P2 C24 103.81(14)
C43 P3 C49 103.03(15)
C43 P3 C42 104.11(16)
C49 P3 C42 101.79(15)
C6 C1 C2 119.3(3)
C6 C1 Sn1 123.9(2)
C2 C1 Sn1 116.2(2)
C3 C2 C1 121.0(3)
C3 C2 H2A 119.5
C1 C2 H2A 119.5
C4 C3 C2 119.4(3)
C4 C3 H3A 120.3
C2 C3 H3A 120.3
C3 C4 C5 120.8(3)
C3 C4 H4A 119.6
C5 C4 H4A 119.6
C4 C5 C6 121.0(3)
C4 C5 H5A 119.5
C6 C5 H5A 119.5
C1 C6 C5 118.5(3)
C1 C6 P1 116.1(2)
C5 C6 P1 125.3(3)
C12 C7 C8 119.2(4)
C12 C7 P1 125.3(3)
C8 C7 P1 115.4(3)
C9 C8 C7 119.3(5)
C9 C8 H8A 120.4
C7 C8 H8A 120.4
C10 C9 C8 121.0(4)
C10 C9 H9A 119.5
C8 C9 H9A 119.5
C9 C10 C11 119.6(4)
C9 C10 H10A 120.2
C11 C10 H10A 120.2
C10 C11 C12 120.4(5)
C10 C11 H11A 119.8
C12 C11 H11A 119.8
C7 C12 C11 120.5(4)
C7 C12 H12A 119.8
C11 C12 H12A 119.8
C18 C13 C14 118.8(4)
C18 C13 P1 117.3(3)
C14 C13 P1 123.9(3)
C15 C14 C13 120.5(4)
C15 C14 H14A 119.8
C13 C14 H14A 119.8
C16 C15 C14 119.7(4)
C16 C15 H15A 120.1
C14 C15 H15A 120.1
C15 C16 C17 120.3(4)
C15 C16 H16A 119.8
C17 C16 H16A 119.8
C16 C17 C18 120.1(4)
C16 C17 H17A 120.0
C18 C17 H17A 120.0
C13 C18 C17 120.4(4)
C13 C18 H18A 119.8
C17 C18 H18A 119.8
C20 C19 C24 119.7(3)
C20 C19 Sn1 120.4(2)
C24 C19 Sn1 119.9(2)
C19 C20 C21 119.9(3)
C19 C20 H20A 120.0
C21 C20 H20A 120.0
C22 C21 C20 120.2(3)
C22 C21 H21A 119.9
C20 C21 H21A 119.9
C23 C22 C21 120.1(3)
C23 C22 H22A 120.0
C21 C22 H22A 120.0
C22 C23 C24 120.2(3)
C22 C23 H23A 119.9
C24 C23 H23A 119.9
C23 C24 C19 119.8(3)
C23 C24 P2 123.5(3)
C19 C24 P2 116.7(2)
C30 C25 C26 118.3(3)
C30 C25 P2 117.3(2)
C26 C25 P2 124.4(2)
C27 C26 C25 120.5(3)
C27 C26 H26A 119.8
C25 C26 H26A 119.8
C28 C27 C26 120.6(4)
C28 C27 H27A 119.7
C26 C27 H27A 119.7
C27 C28 C29 119.7(3)
C27 C28 H28A 120.2
C29 C28 H28A 120.2
C28 C29 C30 120.0(3)
C28 C29 H29A 120.0
C30 C29 H29A 120.0
C29 C30 C25 120.9(3)
C29 C30 H30A 119.6
C25 C30 H30A 119.6
C36 C31 C32 118.1(3)
C36 C31 P2 118.2(3)
C32 C31 P2 123.7(3)
C33 C32 C31 120.8(3)
C33 C32 H32A 119.6
C31 C32 H32A 119.6
C34 C33 C32 120.0(4)
C34 C33 H33A 120.0
C32 C33 H33A 120.0
C33 C34 C35 120.1(4)
C33 C34 H34A 120.0
C35 C34 H34A 120.0
C34 C35 C36 119.9(4)
C34 C35 H35A 120.0
C36 C35 H35A 120.0
C31 C36 C35 121.1(4)
C31 C36 H36A 119.4
C35 C36 H36A 119.4
C38 C37 C42 119.1(3)
C38 C37 Sn1 114.9(2)
C42 C37 Sn1 126.1(2)
C39 C38 C37 120.9(3)
C39 C38 H38A 119.5
C37 C38 H38A 119.5
C40 C39 C38 120.0(3)
C40 C39 H39A 120.0
C38 C39 H39A 120.0
C41 C40 C39 120.0(3)
C41 C40 H40A 120.0
C39 C40 H40A 120.0
C40 C41 C42 121.1(3)
C40 C41 H41A 119.4
C42 C41 H41A 119.4
C37 C42 C41 118.9(3)
C37 C42 P3 116.7(2)
C41 C42 P3 124.4(3)
C48 C43 C44 118.3(3)
C48 C43 P3 120.8(3)
C44 C43 P3 119.9(3)
C45 C44 C43 120.4(5)
C45 C44 H44A 119.8
C43 C44 H44A 119.8
C46 C45 C44 121.0(5)
C46 C45 H45A 119.5
C44 C45 H45A 119.5
C45 C46 C47 119.7(4)
C45 C46 H46A 120.2
C47 C46 H46A 120.2
C46 C47 C48 120.0(5)
C46 C47 H47A 120.0
C48 C47 H47A 120.0
C43 C48 C47 120.6(4)
C43 C48 H48A 119.7
C47 C48 H48A 119.7
C54 C49 C50 119.0(3)
C54 C49 P3 116.7(3)
C50 C49 P3 124.3(3)
C51 C50 C49 120.4(4)
C51 C50 H50A 119.8
C49 C50 H50A 119.8
C52 C51 C50 120.4(4)
C52 C51 H51A 119.8
C50 C51 H51A 119.8
C53 C52 C51 119.6(4)
C53 C52 H52A 120.2
C51 C52 H52A 120.2
C52 C53 C54 121.0(4)
C52 C53 H53A 119.5
C54 C53 H53A 119.5
C53 C54 C49 119.6(4)
C53 C54 H54A 120.2
C49 C54 H54A 120.2

loop_
_geom_bond_atom_site_label_1
_geom_bond_atom_site_label_2
_geom_bond_distance
Sn1 C19 2.133(3)
Sn1 C1 2.148(3)
Sn1 C37 2.156(3)
Sn1 Cl1 2.3904(8)
P1 C13 1.837(4)
P1 C6 1.841(3)
P1 C7 1.845(4)
P2 C31 1.829(3)
P2 C25 1.830(3)
P2 C24 1.833(3)
P3 C43 1.827(3)
P3 C49 1.830(3)
P3 C42 1.831(4)
C1 C6 1.399(4)
C1 C2 1.402(4)
C2 C3 1.387(5)
C2 H2A 0.9500
C3 C4 1.370(5)
C3 H3A 0.9500
C4 C5 1.378(5)
C4 H4A 0.9500
C5 C6 1.404(4)
C5 H5A 0.9500
C7 C12 1.375(6)
C7 C8 1.406(5)
C8 C9 1.395(7)
C8 H8A 0.9500
C9 C10 1.373(8)
C9 H9A 0.9500
C10 C11 1.374(6)
C10 H10A 0.9500
C11 C12 1.397(6)
C11 H11A 0.9500
C12 H12A 0.9500
C13 C18 1.385(6)
C13 C14 1.406(5)
C14 C15 1.389(5)
C14 H14A 0.9500
C15 C16 1.380(7)
C15 H15A 0.9500
C16 C17 1.385(7)
C16 H16A 0.9500
C17 C18 1.393(6)
C17 H17A 0.9500
C18 H18A 0.9500
C19 C20 1.391(4)
C19 C24 1.397(4)
C20 C21 1.397(5)
C20 H20A 0.9500
C21 C22 1.384(6)
C21 H21A 0.9500
C22 C23 1.383(5)
C22 H22A 0.9500
C23 C24 1.396(5)
C23 H23A 0.9500
C25 C30 1.392(5)
C25 C26 1.394(5)
C26 C27 1.385(5)
C26 H26A 0.9500
C27 C28 1.373(5)
C27 H27A 0.9500
C28 C29 1.384(5)
C28 H28A 0.9500
C29 C30 1.385(5)
C29 H29A 0.9500
C30 H30A 0.9500
C31 C36 1.382(5)
C31 C32 1.399(5)
C32 C33 1.383(5)
C32 H32A 0.9500
C33 C34 1.375(5)
C33 H33A 0.9500
C34 C35 1.378(6)
C34 H34A 0.9500
C35 C36 1.386(6)
C35 H35A 0.9500
C36 H36A 0.9500
C37 C38 1.400(5)
C37 C42 1.406(4)
C38 C39 1.388(5)
C38 H38A 0.9500
C39 C40 1.383(6)
C39 H39A 0.9500
C40 C41 1.379(5)
C40 H40A 0.9500
C41 C42 1.407(5)
C41 H41A 0.9500
C43 C48 1.392(6)
C43 C44 1.398(5)
C44 C45 1.378(6)
C44 H44A 0.9500
C45 C46 1.372(9)
C45 H45A 0.9500
C46 C47 1.379(9)
C46 H46A 0.9500
C47 C48 1.393(6)
C47 H47A 0.9500
C48 H48A 0.9500
C49 C54 1.395(5)
C49 C50 1.396(5)
C50 C51 1.388(5)
C50 H50A 0.9500
C51 C52 1.381(6)
C51 H51A 0.9500
C52 C53 1.376(7)
C52 H52A 0.9500
C53 C54 1.395(5)
C53 H53A 0.9500
C54 H54A 0.9500

loop_
_geom_torsion_atom_site_label_1
_geom_torsion_atom_site_label_2
_geom_torsion_atom_site_label_3
_geom_torsion_atom_site_label_4
_geom_torsion
C19 Sn1 C1 C6 53.3(3)
C37 Sn1 C1 C6 -161.1(3)
Cl1 Sn1 C1 C6 -58.2(3)
C19 Sn1 C1 C2 -118.4(2)
C37 Sn1 C1 C2 27.1(3)
Cl1 Sn1 C1 C2 130.0(2)
C6 C1 C2 C3 -1.1(5)
Sn1 C1 C2 C3 171.1(3)
C1 C2 C3 C4 0.3(6)
C2 C3 C4 C5 1.0(6)
C3 C4 C5 C6 -1.4(6)
C2 C1 C6 C5 0.6(5)
Sn1 C1 C6 C5 -170.9(3)
C2 C1 C6 P1 178.3(2)
Sn1 C1 C6 P1 6.8(4)
C4 C5 C6 C1 0.6(6)
C4 C5 C6 P1 -176.9(3)
C13 P1 C6 C1 -151.3(3)
C7 P1 C6 C1 103.3(3)
C13 P1 C6 C5 26.2(4)
C7 P1 C6 C5 -79.2(3)
C13 P1 C7 C12 -104.4(3)
C6 P1 C7 C12 4.3(3)
C13 P1 C7 C8 78.2(3)
C6 P1 C7 C8 -173.1(3)
C12 C7 C8 C9 0.7(5)
P1 C7 C8 C9 178.3(3)
C7 C8 C9 C10 -1.3(6)
C8 C9 C10 C11 1.1(6)
C9 C10 C11 C12 -0.3(6)
C8 C7 C12 C11 0.1(5)
P1 C7 C12 C11 -177.2(3)
C10 C11 C12 C7 -0.3(6)
C6 P1 C13 C18 117.6(3)
C7 P1 C13 C18 -134.8(3)
C6 P1 C13 C14 -64.3(3)
C7 P1 C13 C14 43.3(3)
C18 C13 C14 C15 -4.5(5)
P1 C13 C14 C15 177.4(3)
C13 C14 C15 C16 2.8(6)
C14 C15 C16 C17 0.7(6)
C15 C16 C17 C18 -2.5(6)
C14 C13 C18 C17 2.7(6)
P1 C13 C18 C17 -179.0(3)
C16 C17 C18 C13 0.7(6)
C1 Sn1 C19 C20 -117.0(2)
C37 Sn1 C19 C20 107.5(3)
Cl1 Sn1 C19 C20 -1.3(2)
C1 Sn1 C19 C24 59.5(3)
C37 Sn1 C19 C24 -76.1(3)
Cl1 Sn1 C19 C24 175.1(2)
C24 C19 C20 C21 2.0(5)
Sn1 C19 C20 C21 178.4(3)
C19 C20 C21 C22 0.0(5)
C20 C21 C22 C23 -1.3(6)
C21 C22 C23 C24 0.6(6)
C22 C23 C24 C19 1.4(5)
C22 C23 C24 P2 -179.2(3)
C20 C19 C24 C23 -2.7(5)
Sn1 C19 C24 C23 -179.1(2)
C20 C19 C24 P2 177.8(2)
Sn1 C19 C24 P2 1.4(3)
C31 P2 C24 C23 -27.6(3)
C25 P2 C24 C23 77.8(3)
C31 P2 C24 C19 151.8(2)
C25 P2 C24 C19 -102.8(3)
C31 P2 C25 C30 -74.3(3)
C24 P2 C25 C30 179.3(3)
C31 P2 C25 C26 107.7(3)
C24 P2 C25 C26 1.2(4)
C30 C25 C26 C27 0.7(6)
P2 C25 C26 C27 178.8(3)
C25 C26 C27 C28 0.4(7)
C26 C27 C28 C29 -0.4(7)
C27 C28 C29 C30 -0.7(7)
C28 C29 C30 C25 1.8(6)
C26 C25 C30 C29 -1.8(6)
P2 C25 C30 C29 180.0(3)
C25 P2 C31 C36 162.6(3)
C24 P2 C31 C36 -90.2(3)
C25 P2 C31 C32 -20.1(3)
C24 P2 C31 C32 87.1(3)
C36 C31 C32 C33 -0.8(6)
P2 C31 C32 C33 -178.1(3)
C31 C32 C33 C34 -0.1(6)
C32 C33 C34 C35 1.1(7)
C33 C34 C35 C36 -1.1(7)
C32 C31 C36 C35 0.7(6)
P2 C31 C36 C35 178.2(4)
C34 C35 C36 C31 0.2(8)
C19 Sn1 C37 C38 178.6(2)
C1 Sn1 C37 C38 40.9(3)
Cl1 Sn1 C37 C38 -70.4(2)
C19 Sn1 C37 C42 -1.0(3)
C1 Sn1 C37 C42 -138.8(3)
Cl1 Sn1 C37 C42 110.0(3)
C42 C37 C38 C39 2.6(5)
Sn1 C37 C38 C39 -177.1(2)
C37 C38 C39 C40 -0.4(5)
C38 C39 C40 C41 -1.4(5)
C39 C40 C41 C42 1.0(5)
C38 C37 C42 C41 -3.0(4)
Sn1 C37 C42 C41 176.7(2)
C38 C37 C42 P3 175.4(2)
Sn1 C37 C42 P3 -5.0(4)
C40 C41 C42 C37 1.2(5)
C40 C41 C42 P3 -177.0(3)
C43 P3 C42 C37 153.7(2)
C49 P3 C42 C37 -99.5(2)
C43 P3 C42 C41 -28.1(3)
C49 P3 C42 C41 78.8(3)
C49 P3 C43 C48 35.8(3)
C42 P3 C43 C48 141.7(3)
C49 P3 C43 C44 -156.0(3)
C42 P3 C43 C44 -50.1(3)
C48 C43 C44 C45 0.2(6)
P3 C43 C44 C45 -168.3(3)
C43 C44 C45 C46 0.5(7)
C44 C45 C46 C47 -0.9(8)
C45 C46 C47 C48 0.6(7)
C44 C43 C48 C47 -0.5(6)
P3 C43 C48 C47 167.9(3)
C46 C47 C48 C43 0.1(7)
C43 P3 C49 C54 -123.0(3)
C42 P3 C49 C54 129.3(3)
C43 P3 C49 C50 56.6(3)
C42 P3 C49 C50 -51.1(3)
C54 C49 C50 C51 -0.6(5)
P3 C49 C50 C51 179.9(3)
C49 C50 C51 C52 0.7(6)
C50 C51 C52 C53 -0.3(6)
C51 C52 C53 C54 -0.1(6)
C52 C53 C54 C49 0.2(6)
C50 C49 C54 C53 0.1(5)
P3 C49 C54 C53 179.7(3)
